data_7040195
loop_
_publ_author_name
'Yilmaz, Veysel T.'
'Icsel, Ceyda'
'Suyunova, Feruza'
'Aygun, Muhittin'
'Aztopal, Nazlihan'
'Ulukaya, Engin'

_publ_section_title
;
 Ni(ii)/Cu(ii)/Zn(ii) 5,5-diethylbarbiturate complexes with
 1,10-phenanthroline and 2,2'-dipyridylamine: synthesis, structures,
 DNA/BSA binding, nuclease activity, molecular docking, cellular uptake,
 cytotoxicity and the mode of cell death.
;
_journal_issue 25
_journal_name_full 'Dalton transactions (Cambridge, England : 2003)'
_journal_page_first 10466
_journal_page_last 10479
_journal_paper_doi 10.1039/c6dt01726f
_journal_volume 45
_journal_year 2016
_chemical_formula_moiety 'C28 H30 Cu N6 O6, H2 O'
_chemical_formula_sum 'C28 H32 Cu N6 O7'
_chemical_formula_weight 628.15
_chemical_name_systematic
;
 ?
;
_space_group_crystal_system triclinic
_space_group_IT_number 2
_space_group_name_Hall '-P 1'
_space_group_name_H-M_alt 'P -1'
_symmetry_space_group_name_Hall '-P 1'
_symmetry_space_group_name_H-M 'P -1'
_atom_sites_solution_hydrogens mixed
_atom_sites_solution_primary direct
_audit_creation_date 2016-04-19
_audit_creation_method
;
Olex2 1.2
(compiled 2016.02.19 svn.r3266 for OlexSys, GUI svn.r5155)
;
_audit_update_record
;
2016-05-01 deposited with the CCDC.
2016-05-25 downloaded from the CCDC.
;
_cell_angle_alpha 71.113(6)
_cell_angle_beta 77.927(6)
_cell_angle_gamma 84.721(6)
_cell_formula_units_Z 2
_cell_length_a 8.9512(7)
_cell_length_b 11.0013(8)
_cell_length_c 15.8516(13)
_cell_measurement_reflns_used 13000
_cell_measurement_temperature 293(2)
_cell_measurement_theta_max 28.02
_cell_measurement_theta_min 2.33
_cell_volume 1443.8(2)
_computing_cell_refinement X-AREA
_computing_data_collection 'X-AREA (Stoe & Cie, 2002)'
_computing_data_reduction 'X-RED32 (Stoe & Cie, 2002)'
_computing_molecular_graphics 'Olex2 (Dolomanov et al., 2009)'
_computing_publication_material 'Olex2 (Dolomanov et al., 2009)'
_computing_structure_refinement 'ShelXL (Sheldrick, 2015)'
_computing_structure_solution 'ShelXS (Sheldrick, 2008)'
_diffrn_ambient_temperature 293(2)
_diffrn_measured_fraction_theta_full 0.992
_diffrn_measured_fraction_theta_max 0.991
_diffrn_measurement_device '2-circle goniometer'
_diffrn_measurement_device_type 'STOE IPDS 2'
_diffrn_measurement_method 'rotation method'
_diffrn_radiation_type MoK\a
_diffrn_radiation_wavelength 0.71073
_diffrn_reflns_av_R_equivalents 0.0611
_diffrn_reflns_av_unetI/netI 0.0878
_diffrn_reflns_Laue_measured_fraction_full 0.992
_diffrn_reflns_Laue_measured_fraction_max 0.991
_diffrn_reflns_limit_h_max 11
_diffrn_reflns_limit_h_min -11
_diffrn_reflns_limit_k_max 13
_diffrn_reflns_limit_k_min -13
_diffrn_reflns_limit_l_max 19
_diffrn_reflns_limit_l_min -19
_diffrn_reflns_number 13624
_diffrn_reflns_point_group_measured_fraction_full 0.992
_diffrn_reflns_point_group_measured_fraction_max 0.991
_diffrn_reflns_theta_full 25.242
_diffrn_reflns_theta_max 26.498
_diffrn_reflns_theta_min 2.328
_exptl_absorpt_coefficient_mu 0.813
_exptl_absorpt_correction_T_max 0.9614
_exptl_absorpt_correction_T_min 0.8950
_exptl_absorpt_correction_type integration
_exptl_absorpt_process_details '(X-RED32; Stoe & Cie, 2002)'
_exptl_crystal_colour blue
_exptl_crystal_colour_primary blue
_exptl_crystal_density_diffrn 1.445
_exptl_crystal_density_method 'not measured'
_exptl_crystal_description prism
_exptl_crystal_F_000 654
_exptl_crystal_size_max 0.2
_exptl_crystal_size_mid 0.12
_exptl_crystal_size_min 0.05
_refine_diff_density_max 0.370
_refine_diff_density_min -0.342
_refine_diff_density_rms 0.054
_refine_ls_extinction_method none
_refine_ls_goodness_of_fit_ref 0.946
_refine_ls_hydrogen_treatment mixed
_refine_ls_matrix_type full
_refine_ls_number_parameters 425
_refine_ls_number_reflns 5925
_refine_ls_number_restraints 59
_refine_ls_restrained_S_all 0.950
_refine_ls_R_factor_all 0.0990
_refine_ls_R_factor_gt 0.0524
_refine_ls_shift/su_max 0.001
_refine_ls_shift/su_mean 0.000
_refine_ls_structure_factor_coef Fsqd
_refine_ls_weighting_details 'w=1/[\s^2^(Fo^2^)+(0.0388P)^2^] where P=(Fo^2^+2Fc^2^)/3'
_refine_ls_weighting_scheme calc
_refine_ls_wR_factor_gt 0.0922
_refine_ls_wR_factor_ref 0.1057
_reflns_Friedel_coverage 0.000
_reflns_number_gt 3712
_reflns_number_total 5925
_reflns_threshold_expression 'I > 2\s(I)'
_cod_data_source_file c6dt01726f2.cif
_cod_data_source_block Compound_II
_cod_database_code 7040195
_shelx_space_group_comment
;
The symmetry employed for this shelxl refinement is uniquely defined
by the following loop, which should always be used as a source of
symmetry information in preference to the above space-group names.
They are only intended as comments.
;
_olex2_refinement_description
;
1. Fixed Uiso
 At 1.2 times of:
  All C(H) groups, All C(H,H) groups, All N(H) groups
 At 1.5 times of:
  All C(H,H,H) groups
2. Restrained distances
 H1WA-O1W
 0.83 with sigma of 0.02
 H1WB-O1W
 0.83 with sigma of 0.02
 H1WA-H7WB
 1.35 with sigma of 0.02
 C14-C17A = C14-C18A = C14-C19A = C14-C20A
 1.54 with sigma of 0.002
 C17A-C17B = C18A-C18B = C19A-C19B = C20A-C20B
 1.54 with sigma of 0.002
3. Uiso/Uaniso restraints and constraints
Uanis(C17A) \\sim Ueq, Uanis(C17B) \\sim Ueq, Uanis(C18A) \\sim Ueq,
Uanis(C18B) \\sim Ueq, Uanis(C19A) \\sim Ueq, Uanis(C19B) \\sim Ueq,
Uanis(C20A) \\sim Ueq, Uanis(C20B) \\sim Ueq: with sigma of 0.01 and sigma for
terminal atoms of 0.02
4. Others
 Sof(C18A)=Sof(H18A)=Sof(H18B)=Sof(C18B)=Sof(H18C)=Sof(H18D)=Sof(H18E)=1-FVAR(1)
 Sof(C17A)=Sof(H17A)=Sof(H17B)=Sof(C17B)=Sof(H17C)=Sof(H17D)=Sof(H17E)=FVAR(1)
 Sof(C20A)=Sof(H20A)=Sof(H20B)=Sof(C20B)=Sof(H20C)=Sof(H20D)=Sof(H20E)=1-FVAR(2)
 Sof(C19A)=Sof(H19A)=Sof(H19B)=Sof(C19B)=Sof(H19C)=Sof(H19D)=Sof(H19E)=FVAR(2)
5.a Secondary CH2 refined with riding coordinates:
 C17A(H17A,H17B), C18A(H18A,H18B), C19A(H19A,H19B), C20A(H20A,H20B), C25(H25A,
 H25B), C27(H27A,H27B)
5.b Me refined with riding coordinates:
 C17B(H17C,H17D,H17E), C18B(H18C,H18D,H18E), C19B(H19C,H19D,H19E), C20B(H20C,
 H20D,H20E), C26(H26A,H26B,H26C), C28(H28A,H28B,H28C)
5.c Aromatic/amide H refined with riding coordinates:
 C1(H1), C2(H2), C3(H3), C5(H5), C6(H6), C8(H8), C9(H9), C10(H10), N4(H4),
 N6(H6A)
;
_shelx_shelxl_version_number 2014/7
_olex2_submission_special_instructions 'No special instructions were received'

loop_
_space_group_symop_operation_xyz
'x, y, z'
'-x, -y, -z'

loop_
_atom_site_label
_atom_site_type_symbol
_atom_site_fract_x
_atom_site_fract_y
_atom_site_fract_z
_atom_site_U_iso_or_equiv
_atom_site_adp_type
_atom_site_occupancy
_atom_site_site_symmetry_order
_atom_site_calc_flag
_atom_site_refinement_flags_posn
_atom_site_refinement_flags_adp
_atom_site_refinement_flags_occupancy
_atom_site_disorder_assembly
_atom_site_disorder_group
C1 C 0.4454(5) 0.4504(4) 0.7575(3) 0.0616(11) Uani 1 1 d . . . . .
H1 H 0.4290 0.3892 0.8147 0.074 Uiso 1 1 calc R . . . .
C2 C 0.3520(5) 0.5613(4) 0.7419(4) 0.0695(13) Uani 1 1 d . . . . .
H2 H 0.2749 0.5727 0.7883 0.083 Uiso 1 1 calc R . . . .
C3 C 0.3735(5) 0.6521(4) 0.6592(3) 0.0603(11) Uani 1 1 d . . . . .
H3 H 0.3119 0.7263 0.6492 0.072 Uiso 1 1 calc R . . . .
C4 C 0.4889(4) 0.6343(3) 0.5885(3) 0.0471(9) Uani 1 1 d . . . . .
C5 C 0.5225(5) 0.7218(3) 0.4994(3) 0.0547(10) Uani 1 1 d . . . . .
H5 H 0.4645 0.7977 0.4845 0.066 Uiso 1 1 calc R . . . .
C6 C 0.6361(5) 0.6981(3) 0.4357(3) 0.0546(10) Uani 1 1 d . . . . .
H6 H 0.6549 0.7576 0.3778 0.066 Uiso 1 1 calc R . . . .
C7 C 0.7288(4) 0.5826(3) 0.4556(2) 0.0430(8) Uani 1 1 d . . . . .
C8 C 0.8495(5) 0.5509(4) 0.3930(3) 0.0521(10) Uani 1 1 d . . . . .
H8 H 0.8763 0.6076 0.3346 0.063 Uiso 1 1 calc R . . . .
C9 C 0.9266(4) 0.4368(4) 0.4188(3) 0.0509(9) Uani 1 1 d . . . . .
H9 H 1.0064 0.4147 0.3779 0.061 Uiso 1 1 calc R . . . .
C10 C 0.8859(4) 0.3533(3) 0.5062(3) 0.0463(9) Uani 1 1 d . . . . .
H10 H 0.9389 0.2750 0.5221 0.056 Uiso 1 1 calc R . . . .
C11 C 0.6967(4) 0.4942(3) 0.5428(2) 0.0373(8) Uani 1 1 d . . . . .
C12 C 0.5774(4) 0.5194(3) 0.6107(2) 0.0403(8) Uani 1 1 d . . . . .
C13 C 0.8102(5) 0.3149(4) 0.8459(3) 0.0579(10) Uani 1 1 d . . . . .
C14 C 0.8534(5) 0.2843(5) 0.9378(3) 0.0813(15) Uani 1 1 d D . . . .
C15 C 0.7613(6) 0.1820(5) 1.0107(3) 0.0750(13) Uani 1 1 d . . . . .
C16 C 0.6270(5) 0.1516(4) 0.9006(3) 0.0508(9) Uani 1 1 d . . . . .
C17A C 1.0277(6) 0.2921(9) 0.9263(8) 0.099(4) Uani 0.575(12) 1 d D U P A 1
H17A H 1.0679 0.3660 0.8760 0.118 Uiso 0.575(12) 1 calc R . P A 1
H17B H 1.0565 0.2952 0.9813 0.118 Uiso 0.575(12) 1 calc R . P A 1
C17B C 1.0811(16) 0.1652(10) 0.9069(9) 0.111(5) Uani 0.575(12) 1 d D U P A 1
H17C H 1.1906 0.1576 0.8982 0.167 Uiso 0.575(12) 1 calc R . P A 1
H17D H 1.0375 0.0944 0.9573 0.167 Uiso 0.575(12) 1 calc R . P A 1
H17E H 1.0487 0.1645 0.8530 0.167 Uiso 0.575(12) 1 calc R . P A 1
C18A C 0.9972(10) 0.1957(11) 0.9364(11) 0.103(6) Uani 0.425(12) 1 d D U P A 2
H18A H 1.0120 0.1601 0.9987 0.124 Uiso 0.425(12) 1 calc R . P A 2
H18B H 0.9723 0.1245 0.9189 0.124 Uiso 0.425(12) 1 calc R . P A 2
C18B C 1.1535(14) 0.2434(17) 0.8781(10) 0.103(6) Uani 0.425(12) 1 d D U P A 2
H18C H 1.2274 0.1736 0.8870 0.154 Uiso 0.425(12) 1 calc R . P A 2
H18D H 1.1453 0.2752 0.8152 0.154 Uiso 0.425(12) 1 calc R . P A 2
H18E H 1.1854 0.3111 0.8957 0.154 Uiso 0.425(12) 1 calc R . P A 2
C19A C 0.9085(18) 0.3818(15) 0.9749(13) 0.125(7) Uani 0.420(19) 1 d D U P A 3
H19A H 0.9830 0.4392 0.9298 0.150 Uiso 0.420(19) 1 calc R . P A 3
H19B H 0.9504 0.3399 1.0292 0.150 Uiso 0.420(19) 1 calc R . P A 3
C19B C 0.755(2) 0.4515(16) 0.9956(16) 0.123(7) Uani 0.420(19) 1 d D U P A 3
H19C H 0.7694 0.5177 1.0201 0.184 Uiso 0.420(19) 1 calc R . P A 3
H19D H 0.7155 0.4892 0.9406 0.184 Uiso 0.420(19) 1 calc R . P A 3
H19E H 0.6833 0.3910 1.0389 0.184 Uiso 0.420(19) 1 calc R . P A 3
C20A C 0.8156(17) 0.4101(8) 0.9619(9) 0.104(5) Uani 0.580(19) 1 d D U P A 4
H20A H 0.8535 0.4004 1.0168 0.125 Uiso 0.580(19) 1 calc R . P A 4
H20B H 0.8724 0.4782 0.9137 0.125 Uiso 0.580(19) 1 calc R . P A 4
C20B C 0.6469(17) 0.4550(13) 0.9768(11) 0.142(7) Uani 0.580(19) 1 d D U P A 4
H20C H 0.6390 0.5339 0.9913 0.213 Uiso 0.580(19) 1 calc R . P A 4
H20D H 0.6077 0.4687 0.9224 0.213 Uiso 0.580(19) 1 calc R . P A 4
H20E H 0.5887 0.3905 1.0259 0.213 Uiso 0.580(19) 1 calc R . P A 4
C21 C 0.7130(4) 0.0304(3) 0.6897(2) 0.0420(8) Uani 1 1 d . . . . .
C22 C 0.7695(4) -0.1071(3) 0.6968(3) 0.0455(9) Uani 1 1 d . . . . .
C23 C 0.9420(4) -0.1252(4) 0.6900(3) 0.0534(10) Uani 1 1 d . . . . .
C24 C 0.9576(4) 0.0903(3) 0.6980(3) 0.0454(9) Uani 1 1 d . . . . .
C25 C 0.6959(5) -0.1963(4) 0.7900(3) 0.0671(12) Uani 1 1 d . . . . .
H25A H 0.5859 -0.1832 0.7970 0.080 Uiso 1 1 calc R . . . .
H25B H 0.7187 -0.2845 0.7905 0.080 Uiso 1 1 calc R . . . .
C26 C 0.7440(7) -0.1803(5) 0.8709(3) 0.0898(16) Uani 1 1 d . . . . .
H26A H 0.6914 -0.2404 0.9254 0.135 Uiso 1 1 calc R . . . .
H26B H 0.8522 -0.1959 0.8663 0.135 Uiso 1 1 calc R . . . .
H26C H 0.7190 -0.0943 0.8728 0.135 Uiso 1 1 calc R . . . .
C27 C 0.7228(5) -0.1453(4) 0.6209(3) 0.0651(12) Uani 1 1 d . . . . .
H27A H 0.7542 -0.2342 0.6277 0.078 Uiso 1 1 calc R . . . .
H27B H 0.6123 -0.1398 0.6286 0.078 Uiso 1 1 calc R . . . .
C28 C 0.7896(6) -0.0639(5) 0.5258(3) 0.0857(16) Uani 1 1 d . . . . .
H28A H 0.7552 -0.0937 0.4827 0.129 Uiso 1 1 calc R . . . .
H28B H 0.7570 0.0241 0.5176 0.129 Uiso 1 1 calc R . . . .
H28C H 0.8992 -0.0703 0.5167 0.129 Uiso 1 1 calc R . . . .
N1 N 0.5569(3) 0.4293(3) 0.6934(2) 0.0462(7) Uani 1 1 d . . . . .
N2 N 0.7750(3) 0.3797(2) 0.56835(19) 0.0386(6) Uani 1 1 d . . . . .
N3 N 0.7062(4) 0.2442(3) 0.8316(2) 0.0483(7) Uani 1 1 d . . . . .
N4 N 0.6574(4) 0.1232(3) 0.9872(2) 0.0636(9) Uani 1 1 d . . . . .
H4 H 0.6059 0.0631 1.0296 0.076 Uiso 1 1 calc R . . . .
N5 N 0.8061(3) 0.1168(2) 0.69381(19) 0.0404(7) Uani 1 1 d . . . . .
N6 N 1.0184(3) -0.0285(3) 0.6954(2) 0.0477(8) Uani 1 1 d . . . . .
H6A H 1.1139 -0.0424 0.6974 0.057 Uiso 1 1 calc R . . . .
O1 O 0.8712(4) 0.4034(3) 0.7808(2) 0.0734(9) Uani 1 1 d . . . . .
O2 O 0.7791(6) 0.1519(4) 1.0887(3) 0.1255(17) Uani 1 1 d . . . . .
O3 O 0.5270(3) 0.0928(3) 0.88883(19) 0.0667(8) Uani 1 1 d . . . . .
O4 O 0.5807(3) 0.0635(2) 0.68123(19) 0.0557(7) Uani 1 1 d . . . . .
O5 O 1.0079(3) -0.2243(3) 0.6833(3) 0.0946(12) Uani 1 1 d . . . . .
O6 O 1.0394(3) 0.1704(3) 0.7006(2) 0.0756(9) Uani 1 1 d . . . . .
O1W O 0.3206(3) 0.9188(3) 0.7239(3) 0.0706(8) Uani 1 1 d D . . . .
Cu1 Cu 0.70977(5) 0.28173(4) 0.70134(3) 0.04084(14) Uani 1 1 d . . . . .
H1WA H 0.386(4) 0.975(4) 0.706(3) 0.083(17) Uiso 1 1 d D . . . .
H1WB H 0.292(6) 0.907(5) 0.7806(15) 0.11(2) Uiso 1 1 d D . . . .

loop_
_atom_site_aniso_label
_atom_site_aniso_U_11
_atom_site_aniso_U_22
_atom_site_aniso_U_33
_atom_site_aniso_U_23
_atom_site_aniso_U_13
_atom_site_aniso_U_12
C1 0.055(2) 0.065(3) 0.056(3) -0.019(2) 0.003(2) 0.008(2)
C2 0.052(3) 0.073(3) 0.083(3) -0.038(3) 0.002(2) 0.014(2)
C3 0.051(2) 0.044(2) 0.091(3) -0.028(2) -0.018(2) 0.0083(18)
C4 0.0402(19) 0.0377(18) 0.073(3) -0.0253(19) -0.0202(19) 0.0039(15)
C5 0.057(2) 0.0330(19) 0.078(3) -0.0134(19) -0.028(2) 0.0046(16)
C6 0.066(3) 0.0370(19) 0.063(3) -0.0052(18) -0.032(2) -0.0028(18)
C7 0.048(2) 0.0393(18) 0.044(2) -0.0096(15) -0.0145(17) -0.0090(15)
C8 0.064(3) 0.049(2) 0.044(2) -0.0125(17) -0.0090(19) -0.0158(19)
C9 0.049(2) 0.054(2) 0.049(2) -0.0202(19) 0.0004(18) -0.0044(18)
C10 0.047(2) 0.0424(19) 0.050(2) -0.0176(17) -0.0056(18) 0.0011(16)
C11 0.0379(18) 0.0317(16) 0.047(2) -0.0143(15) -0.0135(16) -0.0030(14)
C12 0.0379(18) 0.0350(17) 0.053(2) -0.0154(16) -0.0156(16) -0.0013(14)
C13 0.056(2) 0.063(3) 0.053(3) -0.019(2) -0.002(2) -0.006(2)
C14 0.078(3) 0.120(4) 0.050(3) -0.029(3) -0.003(2) -0.034(3)
C15 0.090(4) 0.084(3) 0.050(3) -0.014(2) -0.015(3) -0.015(3)
C16 0.054(2) 0.050(2) 0.043(2) -0.0107(18) -0.0040(19) -0.0001(18)
C17A 0.093(7) 0.113(7) 0.094(7) -0.019(5) -0.035(5) -0.035(5)
C17B 0.109(10) 0.101(8) 0.121(10) -0.019(8) -0.055(8) 0.030(8)
C18A 0.103(9) 0.118(10) 0.088(8) -0.029(7) -0.019(7) -0.009(7)
C18B 0.098(10) 0.106(11) 0.089(10) -0.014(8) -0.015(8) 0.004(8)
C19A 0.121(10) 0.140(10) 0.123(10) -0.034(8) -0.045(8) -0.023(8)
C19B 0.102(13) 0.070(9) 0.205(17) -0.052(10) -0.041(12) 0.010(8)
C20A 0.129(9) 0.111(8) 0.083(7) -0.044(6) -0.002(6) -0.049(6)
C20B 0.165(14) 0.111(9) 0.147(12) -0.057(8) 0.009(10) -0.018(9)
C21 0.044(2) 0.0416(19) 0.0372(19) -0.0086(15) -0.0066(16) -0.0005(16)
C22 0.0374(19) 0.0396(18) 0.061(2) -0.0158(17) -0.0114(17) -0.0025(15)
C23 0.043(2) 0.048(2) 0.079(3) -0.032(2) -0.016(2) 0.0010(17)
C24 0.043(2) 0.0383(19) 0.054(2) -0.0139(17) -0.0059(18) -0.0072(16)
C25 0.058(3) 0.048(2) 0.085(3) -0.004(2) -0.019(2) 0.0026(19)
C26 0.115(4) 0.073(3) 0.071(3) -0.006(3) -0.020(3) 0.000(3)
C27 0.050(2) 0.066(3) 0.096(4) -0.045(3) -0.015(2) -0.008(2)
C28 0.079(3) 0.116(4) 0.079(4) -0.053(3) -0.006(3) -0.021(3)
N1 0.0394(17) 0.0491(17) 0.0472(18) -0.0155(15) -0.0029(14) 0.0023(13)
N2 0.0374(15) 0.0323(14) 0.0437(17) -0.0096(12) -0.0066(13) -0.0005(11)
N3 0.0519(18) 0.0458(17) 0.0445(18) -0.0114(14) -0.0058(15) -0.0060(14)
N4 0.078(2) 0.066(2) 0.0395(19) -0.0040(16) -0.0099(18) -0.0159(19)
N5 0.0402(16) 0.0350(14) 0.0449(17) -0.0103(13) -0.0100(14) 0.0004(12)
N6 0.0347(16) 0.0455(16) 0.068(2) -0.0244(15) -0.0126(15) 0.0046(13)
O1 0.077(2) 0.0676(19) 0.065(2) -0.0076(16) -0.0030(17) -0.0207(16)
O2 0.178(4) 0.143(4) 0.054(2) 0.002(2) -0.044(3) -0.065(3)
O3 0.0720(19) 0.0698(18) 0.0542(18) -0.0095(14) -0.0098(15) -0.0224(16)
O4 0.0394(14) 0.0582(16) 0.0711(18) -0.0198(14) -0.0191(13) 0.0090(12)
O5 0.0545(18) 0.071(2) 0.190(4) -0.080(2) -0.036(2) 0.0190(15)
O6 0.0558(17) 0.0526(16) 0.129(3) -0.0385(18) -0.0209(18) -0.0090(14)
O1W 0.0419(17) 0.091(2) 0.080(3) -0.0280(19) -0.0128(16) -0.0035(16)
Cu1 0.0420(2) 0.0349(2) 0.0416(2) -0.00922(17) -0.00502(18) 0.00203(16)

loop_
_atom_type_symbol
_atom_type_description
_atom_type_scat_dispersion_real
_atom_type_scat_dispersion_imag
_atom_type_scat_source
C C 0.0033 0.0016 'International Tables Vol C Tables 4.2.6.8 and 6.1.1.4'
H H 0.0000 0.0000 'International Tables Vol C Tables 4.2.6.8 and 6.1.1.4'
Cu Cu 0.3201 1.2651 'International Tables Vol C Tables 4.2.6.8 and 6.1.1.4'
N N 0.0061 0.0033 'International Tables Vol C Tables 4.2.6.8 and 6.1.1.4'
O O 0.0106 0.0060 'International Tables Vol C Tables 4.2.6.8 and 6.1.1.4'

loop_
_geom_angle_atom_site_label_1
_geom_angle_atom_site_label_2
_geom_angle_atom_site_label_3
_geom_angle
C2 C1 H1 118.8
N1 C1 H1 118.8
N1 C1 C2 122.3(4)
C1 C2 H2 120.0
C3 C2 C1 120.1(4)
C3 C2 H2 120.0
C2 C3 H3 120.0
C2 C3 C4 120.1(4)
C4 C3 H3 120.0
C3 C4 C5 125.4(3)
C3 C4 C12 115.8(4)
C12 C4 C5 118.8(3)
C4 C5 H5 119.1
C6 C5 C4 121.7(3)
C6 C5 H5 119.1
C5 C6 H6 119.4
C5 C6 C7 121.1(4)
C7 C6 H6 119.4
C8 C7 C6 124.6(3)
C11 C7 C6 118.1(3)
C11 C7 C8 117.3(3)
C7 C8 H8 120.3
C9 C8 C7 119.4(3)
C9 C8 H8 120.3
C8 C9 H9 120.1
C8 C9 C10 119.8(3)
C10 C9 H9 120.1
C9 C10 H10 118.4
N2 C10 C9 123.2(3)
N2 C10 H10 118.4
C7 C11 C12 121.0(3)
N2 C11 C7 123.0(3)
N2 C11 C12 116.0(3)
C4 C12 C11 119.2(3)
N1 C12 C4 124.2(3)
N1 C12 C11 116.6(3)
N3 C13 C14 121.3(4)
O1 C13 C14 120.6(4)
O1 C13 N3 118.0(4)
C13 C14 C17A 109.8(5)
C13 C14 C18A 106.3(7)
C13 C14 C19A 125.5(9)
C13 C14 C20A 103.9(6)
C15 C14 C13 114.0(4)
C15 C14 C17A 123.2(6)
C15 C14 C18A 92.2(6)
C15 C14 C19A 112.1(8)
C15 C14 C20A 107.1(6)
N4 C15 C14 117.9(4)
O2 C15 C14 121.0(5)
O2 C15 N4 121.0(4)
N3 C16 N4 119.4(4)
O3 C16 N3 121.7(4)
O3 C16 N4 118.9(4)
C14 C17A H17A 111.6
C14 C17A H17B 111.6
H17A C17A H17B 109.4
C17B C17A C14 100.7(7)
C17B C17A H17A 111.6
C17B C17A H17B 111.6
C17A C17B H17C 109.5
C17A C17B H17D 109.5
C17A C17B H17E 109.5
H17C C17B H17D 109.5
H17C C17B H17E 109.5
H17D C17B H17E 109.5
C14 C18A H18A 106.7
C14 C18A H18B 106.7
H18A C18A H18B 106.6
C18B C18A C14 122.6(9)
C18B C18A H18A 106.7
C18B C18A H18B 106.7
C18A C18B H18C 109.5
C18A C18B H18D 109.5
C18A C18B H18E 109.5
H18C C18B H18D 109.5
H18C C18B H18E 109.5
H18D C18B H18E 109.5
C14 C19A H19A 112.0
C14 C19A H19B 112.0
C14 C19A C19B 98.7(9)
H19A C19A H19B 109.7
C19B C19A H19A 112.0
C19B C19A H19B 112.0
C19A C19B H19C 109.5
C19A C19B H19D 109.5
C19A C19B H19E 109.5
H19C C19B H19D 109.5
H19C C19B H19E 109.5
H19D C19B H19E 109.5
C14 C20A H20A 107.9
C14 C20A H20B 107.9
H20A C20A H20B 107.2
C20B C20A C14 117.8(8)
C20B C20A H20A 107.9
C20B C20A H20B 107.9
C20A C20B H20C 109.5
C20A C20B H20D 109.5
C20A C20B H20E 109.5
H20C C20B H20D 109.5
H20C C20B H20E 109.5
H20D C20B H20E 109.5
N5 C21 C22 120.8(3)
O4 C21 C22 120.3(3)
O4 C21 N5 118.9(3)
C21 C22 C25 108.5(3)
C21 C22 C27 109.0(3)
C23 C22 C21 113.2(3)
C23 C22 C25 106.9(3)
C23 C22 C27 109.2(3)
C25 C22 C27 110.0(3)
N6 C23 C22 117.3(3)
O5 C23 C22 121.6(3)
O5 C23 N6 121.1(3)
N5 C24 N6 118.7(3)
O6 C24 N5 121.4(3)
O6 C24 N6 119.8(3)
C22 C25 H25A 108.2
C22 C25 H25B 108.2
H25A C25 H25B 107.4
C26 C25 C22 116.3(4)
C26 C25 H25A 108.2
C26 C25 H25B 108.2
C25 C26 H26A 109.5
C25 C26 H26B 109.5
C25 C26 H26C 109.5
H26A C26 H26B 109.5
H26A C26 H26C 109.5
H26B C26 H26C 109.5
C22 C27 H27A 108.6
C22 C27 H27B 108.6
H27A C27 H27B 107.6
C28 C27 C22 114.6(3)
C28 C27 H27A 108.6
C28 C27 H27B 108.6
C27 C28 H28A 109.5
C27 C28 H28B 109.5
C27 C28 H28C 109.5
H28A C28 H28B 109.5
H28A C28 H28C 109.5
H28B C28 H28C 109.5
C1 N1 C12 117.6(3)
C1 N1 Cu1 129.3(3)
C12 N1 Cu1 113.1(2)
C10 N2 C11 117.3(3)
C10 N2 Cu1 130.0(2)
C11 N2 Cu1 112.6(2)
C13 N3 Cu1 111.2(3)
C16 N3 C13 121.5(3)
C16 N3 Cu1 126.8(3)
C15 N4 C16 125.5(4)
C15 N4 H4 117.3
C16 N4 H4 117.3
C21 N5 C24 122.7(3)
C21 N5 Cu1 116.0(2)
C24 N5 Cu1 121.1(2)
C23 N6 C24 126.2(3)
C23 N6 H6A 116.9
C24 N6 H6A 116.9
H1WA O1W H1WB 105(3)
N1 Cu1 N2 81.46(12)
N3 Cu1 N1 94.74(12)
N3 Cu1 N2 154.28(11)
N5 Cu1 N1 160.61(12)
N5 Cu1 N2 95.94(11)
N5 Cu1 N3 95.59(12)
O1 Cu1 N1 86.99(11)
O1 Cu1 N2 101.45(11)
O1 Cu1 N3 52.86(7)
O1 Cu1 N5 112.34(11)

loop_
_geom_bond_atom_site_label_1
_geom_bond_atom_site_label_2
_geom_bond_distance
C1 H1 0.9300
C1 C2 1.397(6)
C1 N1 1.329(5)
C2 H2 0.9300
C2 C3 1.354(6)
C3 H3 0.9300
C3 C4 1.408(5)
C4 C5 1.418(6)
C4 C12 1.412(5)
C5 H5 0.9300
C5 C6 1.347(6)
C6 H6 0.9300
C6 C7 1.435(5)
C7 C8 1.406(5)
C7 C11 1.398(5)
C8 H8 0.9300
C8 C9 1.359(5)
C9 H9 0.9300
C9 C10 1.387(5)
C10 H10 0.9300
C10 N2 1.328(4)
C11 C12 1.426(5)
C11 N2 1.367(4)
C12 N1 1.351(4)
C13 C14 1.510(6)
C13 N3 1.363(5)
C13 O1 1.233(5)
C14 C15 1.487(6)
C14 C17A 1.539(2)
C14 C18A 1.542(2)
C14 C19A 1.538(2)
C14 C20A 1.542(2)
C15 N4 1.354(6)
C15 O2 1.213(5)
C16 N3 1.350(5)
C16 N4 1.385(5)
C16 O3 1.229(5)
C17A H17A 0.9700
C17A H17B 0.9700
C17A C17B 1.539(2)
C17B H17C 0.9600
C17B H17D 0.9600
C17B H17E 0.9600
C18A H18A 0.9700
C18A H18B 0.9700
C18A C18B 1.539(2)
C18B H18C 0.9600
C18B H18D 0.9600
C18B H18E 0.9600
C19A H19A 0.9700
C19A H19B 0.9700
C19A C19B 1.539(2)
C19B H19C 0.9600
C19B H19D 0.9600
C19B H19E 0.9600
C20A H20A 0.9700
C20A H20B 0.9700
C20A C20B 1.539(2)
C20B H20C 0.9600
C20B H20D 0.9600
C20B H20E 0.9600
C21 C22 1.527(5)
C21 N5 1.346(4)
C21 O4 1.229(4)
C22 C23 1.524(5)
C22 C25 1.534(6)
C22 C27 1.538(6)
C23 N6 1.349(4)
C23 O5 1.216(4)
C24 N5 1.372(4)
C24 N6 1.379(4)
C24 O6 1.211(4)
C25 H25A 0.9700
C25 H25B 0.9700
C25 C26 1.501(7)
C26 H26A 0.9600
C26 H26B 0.9600
C26 H26C 0.9600
C27 H27A 0.9700
C27 H27B 0.9700
C27 C28 1.510(7)
C28 H28A 0.9600
C28 H28B 0.9600
C28 H28C 0.9600
N4 H4 0.8600
N6 H6A 0.8600
O1W H1WA 0.832(19)
O1W H1WB 0.850(19)
N1 Cu1 2.014(3)
N2 Cu1 2.019(3)
N3 Cu1 1.964(3)
N5 Cu1 1.964(3)
O1 Cu1 2.770(3)

loop_
_geom_hbond_atom_site_label_D
_geom_hbond_atom_site_label_H
_geom_hbond_atom_site_label_A
_geom_hbond_distance_DH
_geom_hbond_distance_HA
_geom_hbond_distance_DA
_geom_hbond_angle_DHA
_geom_hbond_site_symmetry_A
N4 H4 O3 0.86 2.08 2.928(4) 168.7 2_657
N6 H6A O1W 0.86 1.96 2.813(4) 170.4 1_645
O1W H1WA O4 0.832(19) 1.98(2) 2.782(4) 163(5) 1_565
O1W H1WB O2 0.850(19) 1.94(2) 2.784(5) 170(5) 2_667

loop_
_geom_torsion_atom_site_label_1
_geom_torsion_atom_site_label_2
_geom_torsion_atom_site_label_3
_geom_torsion_atom_site_label_4
_geom_torsion
C1 C2 C3 C4 0.7(7)
C2 C1 N1 C12 -0.5(6)
C2 C1 N1 Cu1 177.4(3)
C2 C3 C4 C5 179.9(4)
C2 C3 C4 C12 -0.7(6)
C3 C4 C5 C6 179.4(4)
C3 C4 C12 C11 180.0(3)
C3 C4 C12 N1 0.1(5)
C4 C5 C6 C7 -0.1(6)
C4 C12 N1 C1 0.5(5)
C4 C12 N1 Cu1 -177.7(3)
C5 C4 C12 C11 -0.6(5)
C5 C4 C12 N1 179.5(3)
C5 C6 C7 C8 -179.9(4)
C5 C6 C7 C11 0.8(5)
C6 C7 C8 C9 -178.1(4)
C6 C7 C11 C12 -1.3(5)
C6 C7 C11 N2 178.3(3)
C7 C8 C9 C10 -0.3(5)
C7 C11 C12 C4 1.3(5)
C7 C11 C12 N1 -178.8(3)
C7 C11 N2 C10 -0.2(5)
C7 C11 N2 Cu1 175.7(3)
C8 C7 C11 C12 179.2(3)
C8 C7 C11 N2 -1.2(5)
C8 C9 C10 N2 -1.2(6)
C9 C10 N2 C11 1.3(5)
C9 C10 N2 Cu1 -173.7(3)
C11 C7 C8 C9 1.3(5)
C11 C12 N1 C1 -179.4(3)
C11 C12 N1 Cu1 2.4(4)
C12 C4 C5 C6 0.0(5)
C12 C11 N2 C10 179.5(3)
C12 C11 N2 Cu1 -4.7(3)
C13 C14 C15 N4 3.6(6)
C13 C14 C15 O2 -176.6(5)
C13 C14 C17A C17B -76.3(8)
C13 C14 C18A C18B 69.5(16)
C13 C14 C19A C19B 74.0(14)
C13 C14 C20A C20B 65.2(11)
C14 C13 N3 C16 6.2(6)
C14 C13 N3 Cu1 -167.0(3)
C14 C15 N4 C16 -1.2(7)
C15 C14 C17A C17B 62.5(9)
C15 C14 C18A C18B -174.7(15)
C15 C14 C19A C19B -72.1(14)
C15 C14 C20A C20B -55.8(12)
C17A C14 C15 N4 -133.6(6)
C17A C14 C15 O2 46.2(8)
C18A C14 C15 N4 -105.3(8)
C18A C14 C15 O2 74.5(9)
C19A C14 C15 N4 153.8(8)
C19A C14 C15 O2 -26.4(10)
C20A C14 C15 N4 118.0(8)
C20A C14 C15 O2 -62.2(9)
C21 C22 C23 N6 11.6(5)
C21 C22 C23 O5 -171.0(4)
C21 C22 C25 C26 -67.1(5)
C21 C22 C27 C28 61.4(4)
C22 C21 N5 C24 4.6(5)
C22 C21 N5 Cu1 -171.6(2)
C22 C23 N6 C24 -6.5(6)
C23 C22 C25 C26 55.2(5)
C23 C22 C27 C28 -62.7(5)
C25 C22 C23 N6 -107.8(4)
C25 C22 C23 O5 69.6(5)
C25 C22 C27 C28 -179.7(4)
C27 C22 C23 N6 133.2(4)
C27 C22 C23 O5 -49.4(6)
C27 C22 C25 C26 173.7(4)
N1 C1 C2 C3 -0.1(7)
N2 C11 C12 C4 -178.4(3)
N2 C11 C12 N1 1.6(4)
N3 C13 C14 C15 -6.2(6)
N3 C13 C14 C17A 136.7(5)
N3 C13 C14 C18A 93.9(7)
N3 C13 C14 C19A -151.7(8)
N3 C13 C14 C20A -122.5(6)
N3 C16 N4 C15 0.8(6)
N4 C16 N3 C13 -3.3(5)
N4 C16 N3 Cu1 168.8(3)
N5 C21 C22 C23 -11.1(5)
N5 C21 C22 C25 107.4(4)
N5 C21 C22 C27 -132.8(3)
N5 C24 N6 C23 -0.8(6)
N6 C24 N5 C21 1.9(5)
N6 C24 N5 Cu1 177.9(2)
O1 C13 C14 C15 175.5(4)
O1 C13 C14 C17A -41.7(6)
O1 C13 C14 C18A -84.5(7)
O1 C13 C14 C19A 29.9(9)
O1 C13 C14 C20A 59.2(7)
O1 C13 N3 C16 -175.4(4)
O1 C13 N3 Cu1 11.4(5)
O2 C15 N4 C16 179.0(5)
O3 C16 N3 C13 175.8(4)
O3 C16 N3 Cu1 -12.1(5)
O3 C16 N4 C15 -178.3(4)
O4 C21 C22 C23 169.7(3)
O4 C21 C22 C25 -71.9(4)
O4 C21 C22 C27 48.0(4)
O4 C21 N5 C24 -176.2(3)
O4 C21 N5 Cu1 7.6(4)
O5 C23 N6 C24 176.1(4)
O6 C24 N5 C21 179.1(4)
O6 C24 N5 Cu1 -4.9(5)
O6 C24 N6 C23 -178.1(4)
